data_7710095
loop_
_publ_author_name
'Duan, Shuping'
'Xu, Ya'
'Zhou, Jian'
'Xiao, Zunhong'
'Zou, Hua-Hong'

_publ_section_title
;
 Rare examples of hybrid chalcogenoarsenate(III) incorporating trivalent
 vanadium complexes.
;
_journal_name_full 'Dalton transactions (Cambridge, England : 2003)'
_journal_paper_doi 10.1039/d2dt00251e
_journal_year 2022
_chemical_formula_moiety 'C6 H18 As N4 Se3 V'
_chemical_formula_sum 'C6 H18 As N4 Se3 V'
_chemical_formula_weight 508.98
_space_group_crystal_system orthorhombic
_space_group_IT_number 61
_space_group_name_Hall '-P 2ac 2ab'
_space_group_name_H-M_alt 'P b c a'
_atom_sites_solution_hydrogens geom
_audit_creation_method SHELXL-2014/7
_audit_update_record
;
2022-03-08 deposited with the CCDC.	2022-04-05 downloaded from the CCDC.
;
_cell_angle_alpha 90
_cell_angle_beta 90
_cell_angle_gamma 90
_cell_formula_units_Z 8
_cell_length_a 13.631(11)
_cell_length_b 13.926(13)
_cell_length_c 15.083(14)
_cell_measurement_reflns_used 6245
_cell_measurement_temperature 296(2)
_cell_measurement_theta_max 27.49
_cell_measurement_theta_min 2.48
_cell_volume 2863(4)
_computing_cell_refinement 'Bruker SAINT'
_computing_data_collection 'Bruker APEX2'
_computing_data_reduction 'Bruker SAINT'
_computing_molecular_graphics 'Bruker SHELXTL'
_computing_publication_material 'Bruker SHELXTL'
_computing_structure_refinement 'SHELXL-2014/7 (Sheldrick, 2014)'
_computing_structure_solution 'SHELXS-97 (Sheldrick 2008)'
_diffrn_ambient_temperature 296(2)
_diffrn_measured_fraction_theta_full 0.997
_diffrn_measured_fraction_theta_max 0.997
_diffrn_measurement_device_type 'Bruker APEX-II CCD'
_diffrn_measurement_method '\f and \w scans'
_diffrn_radiation_type MoK\a
_diffrn_radiation_wavelength 0.71073
_diffrn_reflns_av_R_equivalents 0.0863
_diffrn_reflns_av_unetI/netI 0.0478
_diffrn_reflns_Laue_measured_fraction_full 0.997
_diffrn_reflns_Laue_measured_fraction_max 0.997
_diffrn_reflns_limit_h_max 16
_diffrn_reflns_limit_h_min -16
_diffrn_reflns_limit_k_max 16
_diffrn_reflns_limit_k_min -16
_diffrn_reflns_limit_l_max 18
_diffrn_reflns_limit_l_min -16
_diffrn_reflns_number 19414
_diffrn_reflns_point_group_measured_fraction_full 0.997
_diffrn_reflns_point_group_measured_fraction_max 0.997
_diffrn_reflns_theta_full 25.099
_diffrn_reflns_theta_max 25.099
_diffrn_reflns_theta_min 2.925
_exptl_absorpt_coefficient_mu 10.591
_exptl_absorpt_correction_T_max 0.453
_exptl_absorpt_correction_T_min 0.298
_exptl_absorpt_correction_type multi-scan
_exptl_absorpt_process_details 'SADABS 2014/5'
_exptl_crystal_colour red-black
_exptl_crystal_density_diffrn 2.361
_exptl_crystal_description BLOCK
_exptl_crystal_F_000 1920
_exptl_crystal_size_max 0.250
_exptl_crystal_size_mid 0.096
_exptl_crystal_size_min 0.071
_exptl_transmission_factor_max 0.467
_exptl_transmission_factor_min 0.303
_refine_diff_density_max 0.927
_refine_diff_density_min -0.946
_refine_diff_density_rms 0.223
_refine_ls_extinction_coef 0.0021(2)
_refine_ls_extinction_expression Fc^*^=kFc[1+0.001xFc^2^\l^3^/sin(2\q)]^-1/4^
_refine_ls_extinction_method 'SHELXL-2014/7 (Sheldrick 2014'
_refine_ls_goodness_of_fit_ref 1.053
_refine_ls_hydrogen_treatment constr
_refine_ls_matrix_type full
_refine_ls_number_parameters 144
_refine_ls_number_reflns 2546
_refine_ls_number_restraints 44
_refine_ls_restrained_S_all 1.044
_refine_ls_R_factor_all 0.0989
_refine_ls_R_factor_gt 0.0602
_refine_ls_shift/su_max 0.000
_refine_ls_shift/su_mean 0.000
_refine_ls_structure_factor_coef Fsqd
_refine_ls_weighting_details 'w=1/[\s^2^(Fo^2^)+(0.0541P)^2^+59.4542P] where P=(Fo^2^+2Fc^2^)/3'
_refine_ls_weighting_scheme calc
_refine_ls_wR_factor_gt 0.1322
_refine_ls_wR_factor_ref 0.1631
_reflns_Friedel_coverage 0.000
_reflns_number_gt 1813
_reflns_number_total 2546
_reflns_threshold_expression 'I > 2\s(I)'
_cod_data_source_file d2dt00251e2.cif
_cod_data_source_block 4
_cod_database_code 7710095
_shelx_shelxl_version_number 2014/7
_shelx_space_group_comment
;
The symmetry employed for this shelxl refinement is uniquely defined
by the following loop, which should always be used as a source of
symmetry information in preference to the above space-group names.
They are only intended as comments.
;
_shelx_estimated_absorpt_t_min 0.177
_shelx_estimated_absorpt_t_max 0.520

loop_
_space_group_symop_operation_xyz
'x, y, z'
'x+1/2, -y+1/2, -z'
'-x, y+1/2, -z+1/2'
'-x+1/2, -y, z+1/2'
'-x, -y, -z'
'-x-1/2, y-1/2, z'
'x, -y-1/2, z-1/2'
'x-1/2, y, -z-1/2'

loop_
_atom_site_label
_atom_site_type_symbol
_atom_site_fract_x
_atom_site_fract_y
_atom_site_fract_z
_atom_site_U_iso_or_equiv
_atom_site_adp_type
_atom_site_occupancy
_atom_site_site_symmetry_order
_atom_site_calc_flag
_atom_site_refinement_flags_posn
_atom_site_refinement_flags_adp
_atom_site_refinement_flags_occupancy
_atom_site_disorder_assembly
_atom_site_disorder_group
Se1 Se 0.67042(8) 0.60962(9) 0.56838(8) 0.0440(4) Uani 1 1 d . . . . .
Se2 Se 0.54444(10) 0.61406(10) 0.77952(7) 0.0443(4) Uani 1 1 d . . . . .
Se3 Se 0.56857(14) 0.37374(10) 0.65317(9) 0.0624(5) Uani 1 1 d . . . . .
As1 As 0.65380(10) 0.51130(10) 0.69859(8) 0.0462(4) Uani 1 1 d . . . . .
V1 V 0.52849(12) 0.69253(13) 0.63093(11) 0.0295(5) Uani 1 1 d . . . . .
N1 N 0.4347(6) 0.5791(7) 0.5828(7) 0.042(2) Uani 1 1 d D . . . .
H1AA H 0.4281 0.5836 0.5242 0.050 Uiso 0.48(4) 1 calc R U P A 1
H1AB H 0.4609 0.5222 0.5954 0.050 Uiso 0.48(4) 1 calc R U P A 1
H1BC H 0.4421 0.5741 0.5243 0.050 Uiso 0.52(4) 1 calc R U P A 2
H1BD H 0.4537 0.5238 0.6069 0.050 Uiso 0.52(4) 1 calc R U P A 2
N2 N 0.3867(6) 0.7563(7) 0.6520(6) 0.042(2) Uani 1 1 d D . . . .
H2A H 0.3758 0.7698 0.7150 0.051 Uiso 0.48(4) 1 calc R U P A 1
H2B H 0.3939 0.7831 0.7117 0.051 Uiso 0.52(4) 1 calc R U P A 2
N3 N 0.5165(6) 0.7917(7) 0.5174(7) 0.044(2) Uani 1 1 d D . . . .
H3 H 0.5251 0.7530 0.4637 0.052 Uiso 1 1 calc R U . . .
N4 N 0.6081(7) 0.8193(8) 0.6766(7) 0.046(3) Uani 1 1 d . . . . .
H4A H 0.5788 0.8417 0.7251 0.056 Uiso 1 1 calc R U . . .
H4B H 0.6686 0.8017 0.6918 0.056 Uiso 1 1 calc R U . . .
C1 C 0.3394(17) 0.589(3) 0.626(3) 0.080(3) Uani 0.48(4) 1 d D U P A 1
H1A H 0.3437 0.5703 0.6875 0.096 Uiso 0.48(4) 1 calc R U P A 1
H1B H 0.2915 0.5476 0.5967 0.096 Uiso 0.48(4) 1 calc R U P A 1
C2 C 0.3103(18) 0.693(2) 0.617(4) 0.081(3) Uani 0.48(4) 1 d D U P A 1
H2C H 0.2988 0.7077 0.5551 0.097 Uiso 0.48(4) 1 calc R U P A 1
H2D H 0.2496 0.7036 0.6491 0.097 Uiso 0.48(4) 1 calc R U P A 1
C1' C 0.3313(10) 0.594(3) 0.602(3) 0.080(3) Uani 0.52(4) 1 d D U P A 2
H1'A H 0.3034 0.5361 0.6270 0.096 Uiso 0.52(4) 1 calc R U P A 2
H1'B H 0.2963 0.6096 0.5483 0.096 Uiso 0.52(4) 1 calc R U P A 2
C2' C 0.320(2) 0.6756(17) 0.668(3) 0.081(3) Uani 0.52(4) 1 d D U P A 2
H2'A H 0.2527 0.6989 0.6654 0.097 Uiso 0.52(4) 1 calc R U P A 2
H2'B H 0.3310 0.6510 0.7273 0.097 Uiso 0.52(4) 1 calc R U P A 2
C3 C 0.3739(12) 0.8435(10) 0.5984(9) 0.073(5) Uani 1 1 d D . . . .
H3A H 0.3043 0.8558 0.5907 0.088 Uiso 1 1 calc R U . . .
H3B H 0.4019 0.8977 0.6298 0.088 Uiso 1 1 calc R U . . .
C4 C 0.4201(8) 0.8357(12) 0.5115(9) 0.062(4) Uani 1 1 d D . . . .
H4C H 0.3787 0.7975 0.4728 0.074 Uiso 1 1 calc R U . . .
H4D H 0.4262 0.8992 0.4856 0.074 Uiso 1 1 calc R U . . .
C5 C 0.5982(11) 0.8592(11) 0.5203(9) 0.061(4) Uani 1 1 d . . . . .
H5A H 0.5849 0.9120 0.4802 0.074 Uiso 1 1 calc R U . . .
H5B H 0.6573 0.8272 0.5000 0.074 Uiso 1 1 calc R U . . .
C6 C 0.6148(11) 0.8977(9) 0.6110(8) 0.053(4) Uani 1 1 d . . . . .
H6A H 0.6791 0.9273 0.6141 0.063 Uiso 1 1 calc R U . . .
H6B H 0.5661 0.9464 0.6242 0.063 Uiso 1 1 calc R U . . .

loop_
_atom_site_aniso_label
_atom_site_aniso_U_11
_atom_site_aniso_U_22
_atom_site_aniso_U_33
_atom_site_aniso_U_23
_atom_site_aniso_U_13
_atom_site_aniso_U_12
Se1 0.0348(6) 0.0496(8) 0.0475(7) 0.0030(6) 0.0129(5) 0.0020(5)
Se2 0.0552(8) 0.0530(8) 0.0248(6) 0.0012(5) 0.0001(5) -0.0002(6)
Se3 0.1108(13) 0.0426(8) 0.0337(7) 0.0025(6) -0.0039(7) -0.0103(8)
As1 0.0496(8) 0.0487(9) 0.0404(7) 0.0021(6) -0.0080(6) 0.0073(6)
V1 0.0259(9) 0.0354(11) 0.0273(9) -0.0004(8) -0.0003(7) 0.0000(8)
N1 0.041(5) 0.044(6) 0.041(6) -0.013(5) -0.003(4) -0.004(5)
N2 0.033(5) 0.046(6) 0.048(6) -0.012(5) 0.004(4) 0.001(5)
N3 0.039(5) 0.041(6) 0.050(6) 0.004(5) -0.011(5) -0.003(5)
N4 0.041(6) 0.054(7) 0.044(6) 0.006(5) -0.011(5) -0.011(5)
C1 0.034(5) 0.094(6) 0.113(7) -0.046(6) 0.022(6) -0.020(5)
C2 0.034(5) 0.095(6) 0.113(7) -0.047(6) 0.022(6) -0.018(5)
C1' 0.034(5) 0.094(6) 0.113(7) -0.046(6) 0.022(6) -0.020(5)
C2' 0.034(5) 0.095(6) 0.113(7) -0.047(6) 0.022(6) -0.018(5)
C3 0.076(10) 0.090(12) 0.053(9) 0.006(8) -0.008(8) 0.042(10)
C4 0.063(8) 0.082(11) 0.040(7) 0.008(7) -0.010(7) 0.020(8)
C5 0.062(9) 0.071(10) 0.051(8) 0.027(8) -0.007(7) -0.023(8)
C6 0.076(9) 0.031(7) 0.051(8) 0.002(6) -0.012(7) -0.027(7)

loop_
_atom_type_symbol
_atom_type_description
_atom_type_scat_dispersion_real
_atom_type_scat_dispersion_imag
_atom_type_scat_source
C C 0.0033 0.0016 'International Tables Vol C Tables 4.2.6.8 and 6.1.1.4'
H H 0.0000 0.0000 'International Tables Vol C Tables 4.2.6.8 and 6.1.1.4'
N N 0.0061 0.0033 'International Tables Vol C Tables 4.2.6.8 and 6.1.1.4'
V V 0.3005 0.5294 'International Tables Vol C Tables 4.2.6.8 and 6.1.1.4'
As As 0.0499 2.0058 'International Tables Vol C Tables 4.2.6.8 and 6.1.1.4'
Se Se -0.0929 2.2259 'International Tables Vol C Tables 4.2.6.8 and 6.1.1.4'

loop_
_geom_angle_atom_site_label_1
_geom_angle_atom_site_label_2
_geom_angle_atom_site_label_3
_geom_angle
_geom_angle_site_symmetry_1
_geom_angle_site_symmetry_3
_geom_angle_publ_flag
As1 Se1 V1 83.06(8) . . ?
As1 Se2 V1 81.89(8) . . ?
Se3 As1 Se2 109.17(9) . . ?
Se3 As1 Se1 105.87(8) . . ?
Se2 As1 Se1 97.72(8) . . ?
N2 V1 N1 79.6(3) . . ?
N2 V1 N4 93.8(4) . . ?
N1 V1 N4 172.9(4) . . ?
N2 V1 N3 77.8(4) . . ?
N1 V1 N3 98.8(4) . . ?
N4 V1 N3 77.0(4) . . ?
N2 V1 Se1 164.6(3) . . ?
N1 V1 Se1 89.6(2) . . ?
N4 V1 Se1 96.3(3) . . ?
N3 V1 Se1 93.1(3) . . ?
N2 V1 Se2 97.2(3) . . ?
N1 V1 Se2 91.9(3) . . ?
N4 V1 Se2 91.5(3) . . ?
N3 V1 Se2 167.1(3) . . ?
Se1 V1 Se2 94.05(8) . . ?
C1' N1 V1 113.5(14) . . ?
C1 N1 V1 108.3(19) . . ?
C1 N1 H1AA 110.0 . . ?
V1 N1 H1AA 110.0 . . ?
C1 N1 H1AB 110.0 . . ?
V1 N1 H1AB 110.0 . . ?
H1AA N1 H1AB 108.4 . . ?
C1' N1 H1BC 108.9 . . ?
V1 N1 H1BC 108.9 . . ?
C1' N1 H1BD 108.9 . . ?
V1 N1 H1BD 108.9 . . ?
H1BC N1 H1BD 107.7 . . ?
C2 N2 C3 103(2) . . ?
C2' N2 C3 131(2) . . ?
C2 N2 V1 109.6(13) . . ?
C2' N2 V1 105.5(14) . . ?
C3 N2 V1 111.5(8) . . ?
C2 N2 H2A 111.0 . . ?
C3 N2 H2A 111.0 . . ?
V1 N2 H2A 111.0 . . ?
C2' N2 H2B 101.7 . . ?
C3 N2 H2B 101.7 . . ?
V1 N2 H2B 101.7 . . ?
C4 N3 C5 114.9(12) . . ?
C4 N3 V1 112.3(8) . . ?
C5 N3 V1 108.9(7) . . ?
C4 N3 H3 106.8 . . ?
C5 N3 H3 106.8 . . ?
V1 N3 H3 106.8 . . ?
C6 N4 V1 114.6(7) . . ?
C6 N4 H4A 108.6 . . ?
V1 N4 H4A 108.6 . . ?
C6 N4 H4B 108.6 . . ?
V1 N4 H4B 108.6 . . ?
H4A N4 H4B 107.6 . . ?
N1 C1 C2 106(2) . . ?
N1 C1 H1A 110.4 . . ?
C2 C1 H1A 110.4 . . ?
N1 C1 H1B 110.4 . . ?
C2 C1 H1B 110.4 . . ?
H1A C1 H1B 108.6 . . ?
N2 C2 C1 111(3) . . ?
N2 C2 H2C 109.4 . . ?
C1 C2 H2C 109.4 . . ?
N2 C2 H2D 109.4 . . ?
C1 C2 H2D 109.4 . . ?
H2C C2 H2D 108.0 . . ?
N1 C1' C2' 110.1(19) . . ?
N1 C1' H1'A 109.6 . . ?
C2' C1' H1'A 109.6 . . ?
N1 C1' H1'B 109.6 . . ?
C2' C1' H1'B 109.6 . . ?
H1'A C1' H1'B 108.2 . . ?
N2 C2' C1' 114(3) . . ?
N2 C2' H2'A 108.8 . . ?
C1' C2' H2'A 108.8 . . ?
N2 C2' H2'B 108.8 . . ?
C1' C2' H2'B 108.8 . . ?
H2'A C2' H2'B 107.7 . . ?
C4 C3 N2 112.4(12) . . ?
C4 C3 H3A 109.1 . . ?
N2 C3 H3A 109.1 . . ?
C4 C3 H3B 109.1 . . ?
N2 C3 H3B 109.1 . . ?
H3A C3 H3B 107.8 . . ?
N3 C4 C3 111.5(10) . . ?
N3 C4 H4C 109.3 . . ?
C3 C4 H4C 109.3 . . ?
N3 C4 H4D 109.3 . . ?
C3 C4 H4D 109.3 . . ?
H4C C4 H4D 108.0 . . ?
N3 C5 C6 112.1(11) . . ?
N3 C5 H5A 109.2 . . ?
C6 C5 H5A 109.2 . . ?
N3 C5 H5B 109.2 . . ?
C6 C5 H5B 109.2 . . ?
H5A C5 H5B 107.9 . . ?
N4 C6 C5 109.9(10) . . ?
N4 C6 H6A 109.7 . . ?
C5 C6 H6A 109.7 . . ?
N4 C6 H6B 109.7 . . ?
C5 C6 H6B 109.7 . . ?
H6A C6 H6B 108.2 . . ?

loop_
_geom_bond_atom_site_label_1
_geom_bond_atom_site_label_2
_geom_bond_distance
_geom_bond_site_symmetry_2
_geom_bond_publ_flag
Se1 As1 2.405(2) . ?
Se1 V1 2.442(2) . ?
Se2 As1 2.400(2) . ?
Se2 V1 2.503(3) . ?
Se3 As1 2.343(3) . ?
V1 N2 2.151(9) . ?
V1 N1 2.158(9) . ?
V1 N4 2.184(10) . ?
V1 N3 2.205(10) . ?
N1 C1' 1.456(10) . ?
N1 C1 1.456(10) . ?
N1 H1AA 0.8900 . ?
N1 H1AB 0.8900 . ?
N1 H1BC 0.8900 . ?
N1 H1BD 0.8900 . ?
N2 C2 1.465(10) . ?
N2 C2' 1.468(10) . ?
N2 C3 1.469(9) . ?
N2 H2A 0.9800 . ?
N2 H2B 0.9800 . ?
N3 C4 1.454(9) . ?
N3 C5 1.458(16) . ?
N3 H3 0.9800 . ?
N4 C6 1.477(15) . ?
N4 H4A 0.8900 . ?
N4 H4B 0.8900 . ?
C1 C2 1.510(10) . ?
C1 H1A 0.9700 . ?
C1 H1B 0.9700 . ?
C2 H2C 0.9700 . ?
C2 H2D 0.9700 . ?
C1' C2' 1.510(10) . ?
C1' H1'A 0.9700 . ?
C1' H1'B 0.9700 . ?
C2' H2'A 0.9700 . ?
C2' H2'B 0.9700 . ?
C3 C4 1.458(19) . ?
C3 H3A 0.9700 . ?
C3 H3B 0.9700 . ?
C4 H4C 0.9700 . ?
C4 H4D 0.9700 . ?
C5 C6 1.487(18) . ?
C5 H5A 0.9700 . ?
C5 H5B 0.9700 . ?
C6 H6A 0.9700 . ?
C6 H6B 0.9700 . ?

loop_
_geom_torsion_atom_site_label_1
_geom_torsion_atom_site_label_2
_geom_torsion_atom_site_label_3
_geom_torsion_atom_site_label_4
_geom_torsion
_geom_torsion_site_symmetry_1
_geom_torsion_site_symmetry_2
_geom_torsion_site_symmetry_3
_geom_torsion_site_symmetry_4
_geom_torsion_publ_flag
V1 N1 C1 C2 48(4) . . . . ?
C3 N2 C2 C1 151(3) . . . . ?
V1 N2 C2 C1 32(4) . . . . ?
N1 C1 C2 N2 -54(5) . . . . ?
V1 N1 C1' C2' -12(5) . . . . ?
C3 N2 C2' C1' 91(4) . . . . ?
V1 N2 C2' C1' -47(4) . . . . ?
N1 C1' C2' N2 40(6) . . . . ?
C2 N2 C3 C4 -81(2) . . . . ?
C2' N2 C3 C4 -99(2) . . . . ?
V1 N2 C3 C4 36.5(15) . . . . ?
C5 N3 C4 C3 -96.9(15) . . . . ?
V1 N3 C4 C3 28.3(16) . . . . ?
N2 C3 C4 N3 -42.9(19) . . . . ?
C4 N3 C5 C6 82.1(14) . . . . ?
V1 N3 C5 C6 -44.8(14) . . . . ?
V1 N4 C6 C5 -20.7(15) . . . . ?
N3 C5 C6 N4 43.5(17) . . . . ?
